data_8103850
loop_
_publ_author_name
'Schleid, T.'
'Meyer, G.'

_publ_section_title
;
 Crystal structure of digadolinium monocarbide dichloride (1T type),
 Gd2CCl2
;
_journal_name_full 'Zeitschrift fuer Kristallographie (149,1979-)'
_journal_page_first 371
_journal_page_last 371
_journal_volume 209
_journal_year 1994
_chemical_formula_sum 'C Cl2 Gd2'
_chemical_name_systematic 'Gd2 C Cl2'
_space_group_IT_number 164
_symmetry_space_group_name_Hall '-P 3 2"'
_symmetry_space_group_name_H-M 'P -3 m 1'
_cell_angle_alpha 90
_cell_angle_beta 90
_cell_angle_gamma 120
_cell_formula_units_Z 1
_cell_length_a 3.7633
_cell_length_b 3.7633
_cell_length_c 9.4593
_cell_volume 116.019
_citation_journal_id_ASTM ZEKRDZ
_cod_data_source_file Schleid_ZEKRDZ_1994_1617.cif
_cod_data_source_block C1Cl2Gd2
_cod_original_cell_volume 116.0185
_cod_original_formula_sum 'C1 Cl2 Gd2'
_cod_database_code 8103850

loop_
_symmetry_equiv_pos_as_xyz
x,y,z
-y,x-y,z
-x+y,-x,z
y,x,-z
-x,-x+y,-z
x-y,-y,-z
-x,-y,-z
y,-x+y,-z
x-y,x,-z
-y,-x,z
x,x-y,z
-x+y,y,z

loop_
_atom_site_label
_atom_site_type_symbol
_atom_site_fract_x
_atom_site_fract_y
_atom_site_fract_z
_atom_site_occupancy
_atom_site_U_iso_or_equiv
Cl1 Cl-1 0.3333 0.6667 0.8343 1 0.0
Gd1 Gd+3 0.3333 0.6667 0.35475 1 0.0
C1 C-4 0 0 0.5 1 0.0
